data_1519748
loop_
_publ_author_name
'Matthews, Craig J.'
'Horton, Peter N.'
'Hursthouse, Michael B.'

_publ_section_title
;
 C58 H50 Cl4 Mn3 N26 O16
;
_journal_name_full 'Crystal Structure Report Archive'
_journal_page_first 1064
_journal_year 2005
_chemical_formula_sum 'C58 H50 Cl4 Mn3 N26 O16'
_chemical_formula_weight 1673.86
_space_group_IT_number 135
_symmetry_cell_setting tetragonal
_symmetry_space_group_name_Hall '-P 4c 2ab'
_symmetry_space_group_name_H-M 'P 42/m b c'
_atom_sites_solution_hydrogens geom
_atom_sites_solution_primary direct
_atom_sites_solution_secondary difmap
_cell_angle_alpha 90.00
_cell_angle_beta 90.00
_cell_angle_gamma 90.00
_cell_formula_units_Z 4
_cell_length_a 22.060(3)
_cell_length_b 22.060(3)
_cell_length_c 19.537(3)
_cell_measurement_reflns_used 11300
_cell_measurement_temperature 120(2)
_cell_measurement_theta_max 27.485
_cell_measurement_theta_min 2.910
_cell_volume 9508(2)
_computing_cell_refinement 'DENZO (Otwinowski & Minor, 1997) & COLLECT (Hooft, R.W.W., 1998)'
_computing_data_collection 'COLLECT (Hooft, R.W.W., 1998)'
_computing_data_reduction 'DENZO (Otwinowski & Minor, 1997) & COLLECT (Hooft, R.W.W., 1998)'
_computing_molecular_graphics 'ORTEP3 for Windows (Farrugia, 1997)'
_computing_structure_refinement 'SHELXL-97 (Sheldrick, 1997b)'
_computing_structure_solution 'SHELXS-97 (Sheldrick, 1997a)'
_diffrn_ambient_temperature 120(2)
_diffrn_detector_area_resol_mean 9.091
_diffrn_measured_fraction_theta_full 0.998
_diffrn_measured_fraction_theta_max 0.998
_diffrn_measurement_device_type 'Bruker-Nonius 95mm CCD camera on \k-goniostat'
_diffrn_measurement_method '\f & \w scans'
_diffrn_radiation_monochromator '10cm confocal mirrors'
_diffrn_radiation_source 'Bruker-Nonius FR591 rotating anode'
_diffrn_radiation_type MoK\a
_diffrn_radiation_wavelength 0.71073
_diffrn_reflns_av_R_equivalents 0.0743
_diffrn_reflns_av_sigmaI/netI 0.0544
_diffrn_reflns_limit_h_max 28
_diffrn_reflns_limit_h_min -28
_diffrn_reflns_limit_k_max 28
_diffrn_reflns_limit_k_min -27
_diffrn_reflns_limit_l_max 25
_diffrn_reflns_limit_l_min -16
_diffrn_reflns_number 61463
_diffrn_reflns_theta_full 27.48
_diffrn_reflns_theta_max 27.48
_diffrn_reflns_theta_min 2.92
_exptl_absorpt_coefficient_mu 0.568
_exptl_absorpt_correction_T_max 0.9402
_exptl_absorpt_correction_T_min 0.8852
_exptl_absorpt_correction_type multi-scan
_exptl_absorpt_process_details 'SADABS V2.10 (Sheldrick, G.M., 2003)'
_exptl_crystal_colour Orange
_exptl_crystal_density_diffrn 1.169
_exptl_crystal_density_method 'not measured'
_exptl_crystal_description Block
_exptl_crystal_F_000 3404
_exptl_crystal_size_max 0.22
_exptl_crystal_size_mid 0.20
_exptl_crystal_size_min 0.11
_refine_diff_density_max 0.663
_refine_diff_density_min -0.552
_refine_diff_density_rms 0.093
_refine_ls_extinction_method none
_refine_ls_goodness_of_fit_ref 1.051
_refine_ls_hydrogen_treatment constr
_refine_ls_matrix_type full
_refine_ls_number_parameters 282
_refine_ls_number_reflns 5614
_refine_ls_number_restraints 362
_refine_ls_restrained_S_all 1.037
_refine_ls_R_factor_all 0.1472
_refine_ls_R_factor_gt 0.0871
_refine_ls_shift/su_max 0.000
_refine_ls_shift/su_mean 0.000
_refine_ls_structure_factor_coef Fsqd
_refine_ls_weighting_details 'calc w=1/[\s^2^(Fo^2^)+(0.1555P)^2^+7.0254P] where P=(Fo^2^+2Fc^2^)/3'
_refine_ls_weighting_scheme calc
_refine_ls_wR_factor_gt 0.2465
_refine_ls_wR_factor_ref 0.2819
_reflns_number_gt 3455
_reflns_number_total 5614
_reflns_threshold_expression >2sigma(I)
_cod_data_source_file eCrystal-1064.cif
_cod_data_source_block 04src1026sq
_cod_depositor_comments
;
Citation :
Matthews, Craig J. and Horton, Peter N. and Hursthouse, Michael B. (2005) 
University of Southampton, Crystal Structure Report Archive. 
(doi:10.5258/ecrystals/1064)

More at:
http://ecrystals.chem.soton.ac.uk/1064/
;
_cod_original_cell_volume 9507(2)
_cod_original_sg_symbol_Hall '-P 4c 2ab '
_cod_original_sg_symbol_H-M P4(2)/mbc
_cod_database_code 1519748

loop_
_symmetry_equiv_pos_as_xyz
'x, y, z'
'-x, -y, z'
'-y, x, z+1/2'
'y, -x, z+1/2'
'-x+1/2, y+1/2, -z'
'x+1/2, -y+1/2, -z'
'y+1/2, x+1/2, -z+1/2'
'-y+1/2, -x+1/2, -z+1/2'
'-x, -y, -z'
'x, y, -z'
'y, -x, -z-1/2'
'-y, x, -z-1/2'
'x-1/2, -y-1/2, z'
'-x-1/2, y-1/2, z'
'-y-1/2, -x-1/2, z-1/2'
'y-1/2, x-1/2, z-1/2'

loop_
_atom_site_label
_atom_site_type_symbol
_atom_site_fract_x
_atom_site_fract_y
_atom_site_fract_z
_atom_site_U_iso_or_equiv
_atom_site_adp_type
_atom_site_occupancy
_atom_site_symmetry_multiplicity
_atom_site_calc_flag
_atom_site_refinement_flags
_atom_site_disorder_assembly
_atom_site_disorder_group
C1 C 0.1996(4) 0.2499(4) 0.1560(3) 0.123(3) Uani 1 1 d U . .
H1 H 0.2155 0.2833 0.1310 0.148 Uiso 1 1 calc R . .
C2 C 0.2184(5) 0.1950(5) 0.1377(4) 0.171(4) Uani 1 1 d U . .
H2 H 0.2475 0.1892 0.1025 0.206 Uiso 1 1 calc R . .
C3 C 0.1928(6) 0.1457(4) 0.1735(4) 0.178(4) Uani 1 1 d U . .
H3 H 0.2043 0.1056 0.1614 0.214 Uiso 1 1 calc R . .
C4 C 0.1503(5) 0.1544(4) 0.2272(4) 0.149(4) Uani 1 1 d U . .
H4 H 0.1318 0.1218 0.2511 0.179 Uiso 1 1 calc R . .
C5 C 0.1377(4) 0.2165(3) 0.2420(3) 0.104(2) Uani 1 1 d U . .
C6 C 0.0934(3) 0.2320(2) 0.2982(3) 0.0822(17) Uani 1 1 d U . .
C7 C 0.0628(4) 0.1903(3) 0.3372(3) 0.0946(19) Uani 1 1 d U . .
H7 H 0.0678 0.1481 0.3295 0.114 Uiso 1 1 calc R . .
C8 C 0.0246(3) 0.2114(3) 0.3882(3) 0.0837(16) Uani 1 1 d U . .
H8 H 0.0027 0.1837 0.4160 0.100 Uiso 1 1 calc R . .
C9 C 0.0186(2) 0.2718(2) 0.3981(3) 0.0627(12) Uani 1 1 d U . .
H9 H -0.0072 0.2869 0.4331 0.075 Uiso 1 1 calc R . .
C10 C 0.0503(2) 0.3110(2) 0.3569(2) 0.0513(10) Uani 1 1 d U . .
C11 C 0.04746(19) 0.37818(19) 0.36134(19) 0.0441(9) Uani 1 1 d U . .
C12 C 0.12696(19) 0.5020(2) 0.3164(2) 0.0482(10) Uani 1 1 d U . .
C13 C 0.12305(18) 0.5620(2) 0.2844(2) 0.0471(10) Uani 1 1 d U . .
C14 C 0.1670(2) 0.6052(3) 0.2865(3) 0.0781(16) Uani 1 1 d U . .
H14 H 0.2029 0.5993 0.3124 0.094 Uiso 1 1 calc R . .
C15 C 0.1579(3) 0.6579(3) 0.2500 0.090(3) Uani 1 2 d SU . .
H15 H 0.1884 0.6884 0.2500 0.108 Uiso 1 2 calc SR . .
N1 N 0.1600(3) 0.2628(2) 0.2071(2) 0.0992(19) Uani 1 1 d U . .
N2 N 0.0877(2) 0.29103(17) 0.30870(18) 0.0640(11) Uani 1 1 d U . .
N3 N 0.00339(16) 0.40371(15) 0.39758(17) 0.0510(9) Uani 1 1 d U . .
H3A H 0.0003 0.4434 0.3993 0.061 Uiso 1 1 calc R . .
H3B H -0.0227 0.3809 0.4199 0.061 Uiso 1 1 calc R . .
N4 N 0.08847(16) 0.40681(15) 0.32650(18) 0.0474(8) Uani 1 1 d U . .
N5 N 0.07753(15) 0.46896(15) 0.31644(15) 0.0411(8) Uani 1 1 d U . .
N6 N 0.18041(16) 0.4813(2) 0.33836(19) 0.0609(11) Uani 1 1 d U . .
H6A H 0.1835 0.4439 0.3538 0.073 Uiso 1 1 calc R . .
H6B H 0.2125 0.5050 0.3374 0.073 Uiso 1 1 calc R . .
N7 N 0.07110(15) 0.57110(15) 0.2500 0.0422(11) Uani 1 2 d SU . .
Mn1 Mn 0.14412(3) 0.35588(3) 0.2500 0.0658(4) Uani 1 2 d SU . .
Mn2 Mn 0.0000 0.5000 0.2500 0.0371(3) Uani 1 4 d SU . .
O21 O 0.1152(2) 0.3095(2) 0.05898(18) 0.0933(13) Uani 1 1 d DU . .
O22 O 0.2042(3) 0.3004(6) 0.0000 0.177(5) Uani 1 2 d SDU . .
O23 O 0.1497(6) 0.3935(4) 0.0000 0.192(5) Uani 1 2 d SDU . .
Cl21 Cl 0.14632(10) 0.32845(11) 0.0000 0.0771(6) Uani 1 2 d SDU . .
O31 O 0.8473(2) 0.3879(3) 0.0595(3) 0.0813(19) Uani 0.720(8) 1 d PDU . 1
O32 O 0.8162(6) 0.3051(4) 0.0000 0.100(4) Uani 0.720(8) 2 d SPDU . 1
O33 O 0.7572(3) 0.3969(3) 0.0000 0.0653(19) Uani 0.720(8) 2 d SPDU . 1
Cl31 Cl 0.81716(17) 0.37046(12) 0.0000 0.0536(9) Uani 0.720(8) 2 d SPDU . 1
O36 O 0.8918(11) 0.3398(11) 0.0558(9) 0.260(16) Uani 0.280(8) 1 d PDU . 2
O37 O 0.8033(12) 0.3188(13) 0.0000 0.155(15) Uani 0.280(8) 2 d SPDU . 2
O38 O 0.8437(11) 0.4198(6) 0.0000 0.109(8) Uani 0.280(8) 2 d SPDU . 2
Cl36 Cl 0.8555(5) 0.3566(3) 0.0000 0.063(2) Uani 0.280(8) 2 d SPDU . 2

loop_
_atom_site_aniso_label
_atom_site_aniso_U_11
_atom_site_aniso_U_22
_atom_site_aniso_U_33
_atom_site_aniso_U_23
_atom_site_aniso_U_13
_atom_site_aniso_U_12
C1 0.178(7) 0.143(5) 0.048(3) 0.013(4) 0.015(4) 0.117(5)
C2 0.273(11) 0.180(7) 0.062(4) -0.009(5) 0.004(5) 0.173(8)
C3 0.307(12) 0.143(6) 0.085(5) -0.024(5) -0.014(6) 0.167(7)
C4 0.271(10) 0.099(4) 0.078(4) -0.010(4) -0.025(5) 0.117(6)
C5 0.180(7) 0.090(4) 0.041(3) -0.005(3) -0.008(3) 0.080(4)
C6 0.140(5) 0.060(3) 0.047(3) 0.005(2) -0.013(3) 0.046(3)
C7 0.163(6) 0.049(3) 0.072(4) 0.007(3) -0.020(4) 0.026(3)
C8 0.119(5) 0.061(3) 0.071(4) 0.019(3) -0.013(3) -0.002(3)
C9 0.083(3) 0.057(3) 0.048(3) 0.014(2) -0.001(2) 0.001(2)
C10 0.070(3) 0.052(2) 0.033(2) 0.0071(18) 0.0000(19) 0.016(2)
C11 0.054(2) 0.053(2) 0.0256(17) 0.0094(17) -0.0023(17) 0.0062(19)
C12 0.043(2) 0.070(3) 0.0313(19) 0.0083(19) 0.0025(17) 0.0064(19)
C13 0.043(2) 0.062(2) 0.036(2) 0.0093(19) -0.0041(18) -0.0082(18)
C14 0.062(3) 0.090(4) 0.082(4) 0.017(3) -0.023(3) -0.020(3)
C15 0.076(3) 0.076(3) 0.118(8) 0.021(4) -0.021(4) -0.037(4)
N1 0.160(5) 0.101(3) 0.036(2) 0.009(2) 0.007(3) 0.084(3)
N2 0.100(3) 0.056(2) 0.0358(19) 0.0105(17) -0.0003(19) 0.030(2)
N3 0.067(2) 0.0478(19) 0.0379(18) 0.0052(16) 0.0132(17) 0.0063(17)
N4 0.054(2) 0.0529(19) 0.0351(17) 0.0113(15) 0.0067(15) 0.0104(15)
N5 0.0430(18) 0.0503(19) 0.0299(16) 0.0070(15) 0.0009(14) 0.0045(15)
N6 0.0424(19) 0.094(3) 0.047(2) 0.024(2) -0.0055(17) -0.0023(19)
N7 0.0480(16) 0.0480(16) 0.031(2) 0.0014(14) -0.0014(14) -0.003(2)
Mn1 0.0803(6) 0.0803(6) 0.0368(5) 0.0177(4) 0.0177(4) 0.0436(6)
Mn2 0.0403(4) 0.0403(4) 0.0306(6) 0.000 0.000 0.0024(5)
O21 0.112(3) 0.122(3) 0.046(2) 0.013(2) 0.023(2) 0.040(3)
O22 0.093(5) 0.371(13) 0.066(4) 0.000 0.000 0.099(7)
O23 0.374(15) 0.109(5) 0.093(6) 0.000 0.000 -0.061(6)
Cl21 0.0963(15) 0.1021(15) 0.0329(8) 0.000 0.000 0.0120(11)
O31 0.085(4) 0.098(4) 0.061(3) -0.022(3) -0.008(3) -0.013(3)
O32 0.095(6) 0.049(4) 0.157(10) 0.000 0.000 -0.018(4)
O33 0.051(3) 0.074(4) 0.071(4) 0.000 0.000 -0.016(3)
Cl31 0.055(2) 0.0550(16) 0.0509(13) 0.000 0.000 -0.0252(13)
O36 0.31(3) 0.20(2) 0.27(3) 0.08(2) -0.19(2) -0.03(2)
O37 0.12(2) 0.096(19) 0.24(3) 0.000 0.000 -0.053(19)
O38 0.15(2) 0.071(9) 0.106(19) 0.000 0.000 -0.022(11)
Cl36 0.057(5) 0.068(4) 0.063(4) 0.000 0.000 -0.012(3)

loop_
_atom_type_symbol
_atom_type_description
_atom_type_scat_dispersion_real
_atom_type_scat_dispersion_imag
_atom_type_scat_source
C C 0.0033 0.0016 'International Tables Vol C Tables 4.2.6.8 and 6.1.1.4'
H H 0.0000 0.0000 'International Tables Vol C Tables 4.2.6.8 and 6.1.1.4'
N N 0.0061 0.0033 'International Tables Vol C Tables 4.2.6.8 and 6.1.1.4'
O O 0.0106 0.0060 'International Tables Vol C Tables 4.2.6.8 and 6.1.1.4'
Cl Cl 0.1484 0.1585 'International Tables Vol C Tables 4.2.6.8 and 6.1.1.4'
Mn Mn 0.3368 0.7283 'International Tables Vol C Tables 4.2.6.8 and 6.1.1.4'

loop_
_geom_angle_atom_site_label_1
_geom_angle_atom_site_label_2
_geom_angle_atom_site_label_3
_geom_angle
_geom_angle_site_symmetry_1
_geom_angle_site_symmetry_3
C2 C1 N1 126.1(9) . .
C2 C1 H1 116.9 . .
N1 C1 H1 116.9 . .
C1 C2 C3 116.4(8) . .
C1 C2 H2 121.8 . .
C3 C2 H2 121.8 . .
C2 C3 C4 121.7(7) . .
C2 C3 H3 119.1 . .
C4 C3 H3 119.1 . .
C3 C4 C5 114.1(9) . .
C3 C4 H4 122.9 . .
C5 C4 H4 122.9 . .
N1 C5 C4 124.3(7) . .
N1 C5 C6 116.2(5) . .
C4 C5 C6 119.4(8) . .
N2 C6 C7 121.7(5) . .
N2 C6 C5 113.4(6) . .
C7 C6 C5 124.9(5) . .
C6 C7 C8 118.3(5) . .
C6 C7 H7 120.9 . .
C8 C7 H7 120.9 . .
C9 C8 C7 119.5(6) . .
C9 C8 H8 120.2 . .
C7 C8 H8 120.2 . .
C8 C9 C10 119.2(5) . .
C8 C9 H9 120.4 . .
C10 C9 H9 120.4 . .
N2 C10 C9 121.5(4) . .
N2 C10 C11 113.6(4) . .
C9 C10 C11 124.9(4) . .
N4 C11 N3 125.8(4) . .
N4 C11 C10 115.2(4) . .
N3 C11 C10 119.0(4) . .
N5 C12 N6 122.9(4) . .
N5 C12 C13 117.0(4) . .
N6 C12 C13 119.9(4) . .
N7 C13 C14 121.2(4) . .
N7 C13 C12 113.4(4) . .
C14 C13 C12 125.3(4) . .
C13 C14 C15 118.2(5) . .
C13 C14 H14 120.9 . .
C15 C14 H14 120.9 . .
C14 C15 C14 120.8(7) 7_455 .
C14 C15 H15 119.6 7_455 .
C14 C15 H15 119.6 . .
C5 N1 C1 117.2(6) . .
C5 N1 Mn1 117.0(3) . .
C1 N1 Mn1 124.6(6) . .
C6 N2 C10 119.8(5) . .
C6 N2 Mn1 120.0(4) . .
C10 N2 Mn1 120.1(3) . .
C11 N3 H3A 120.0 . .
C11 N3 H3B 120.0 . .
H3A N3 H3B 120.0 . .
C11 N4 N5 115.4(3) . .
C11 N4 Mn1 119.3(3) . .
N5 N4 Mn1 119.4(2) . .
C12 N5 N4 113.5(3) . .
C12 N5 Mn2 117.5(3) . .
N4 N5 Mn2 120.5(2) . .
C12 N6 H6A 120.0 . .
C12 N6 H6B 120.0 . .
H6A N6 H6B 120.0 . .
C13 N7 C13 120.3(5) . 7_455
C13 N7 Mn2 119.8(2) . .
C13 N7 Mn2 119.8(2) 7_455 .
N2 Mn1 N2 173.2(2) 8 .
N2 Mn1 N4 70.74(13) 8 8
N2 Mn1 N4 114.69(14) . 8
N2 Mn1 N4 114.69(14) 8 .
N2 Mn1 N4 70.74(13) . .
N4 Mn1 N4 83.98(17) 8 .
N2 Mn1 N1 102.69(19) 8 .
N2 Mn1 N1 72.00(18) . .
N4 Mn1 N1 109.31(14) 8 .
N4 Mn1 N1 142.63(18) . .
N2 Mn1 N1 72.00(18) 8 8
N2 Mn1 N1 102.69(19) . 8
N4 Mn1 N1 142.63(18) 8 8
N4 Mn1 N1 109.31(14) . 8
N1 Mn1 N1 81.6(3) . 8
N7 Mn2 N7 180.0 . 2_565
N7 Mn2 N5 71.23(8) . 7_455
N7 Mn2 N5 108.77(8) 2_565 7_455
N7 Mn2 N5 71.23(8) . .
N7 Mn2 N5 108.77(8) 2_565 .
N5 Mn2 N5 142.45(17) 7_455 .
N7 Mn2 N5 108.77(8) . 2_565
N7 Mn2 N5 71.23(8) 2_565 2_565
N5 Mn2 N5 82.56(16) 7_455 2_565
N5 Mn2 N5 109.67(15) . 2_565
N7 Mn2 N5 108.77(8) . 8
N7 Mn2 N5 71.23(8) 2_565 8
N5 Mn2 N5 109.67(15) 7_455 8
N5 Mn2 N5 82.56(16) . 8
N5 Mn2 N5 142.45(17) 2_565 8
O21 Cl21 O21 110.2(4) 10 .
O21 Cl21 O22 108.1(3) 10 .
O21 Cl21 O22 108.1(3) . .
O21 Cl21 O23 108.8(3) 10 .
O21 Cl21 O23 108.8(3) . .
O22 Cl21 O23 112.9(7) . .
O31 Cl31 O31 113.1(5) . 10
O31 Cl31 O32 106.5(4) . .
O31 Cl31 O32 106.5(4) 10 .
O31 Cl31 O33 108.9(3) . .
O31 Cl31 O33 108.9(3) 10 .
O32 Cl31 O33 113.0(6) . .
O36 Cl36 O36 102(2) . 10
O36 Cl36 O38 111.3(11) . .
O36 Cl36 O38 111.3(11) 10 .
O36 Cl36 O37 108.0(12) . .
O36 Cl36 O37 108.0(12) 10 .
O38 Cl36 O37 115.4(17) . .

loop_
_geom_bond_atom_site_label_1
_geom_bond_atom_site_label_2
_geom_bond_distance
_geom_bond_site_symmetry_2
C1 C2 1.329(10) .
C1 N1 1.356(8) .
C1 H1 0.9500 .
C2 C3 1.411(16) .
C2 H2 0.9500 .
C3 C4 1.420(13) .
C3 H3 0.9500 .
C4 C5 1.427(9) .
C4 H4 0.9500 .
C5 N1 1.324(9) .
C5 C6 1.508(9) .
C6 N2 1.325(6) .
C6 C7 1.371(9) .
C7 C8 1.386(9) .
C7 H7 0.9500 .
C8 C9 1.352(7) .
C8 H8 0.9500 .
C9 C10 1.374(6) .
C9 H9 0.9500 .
C10 N2 1.326(6) .
C10 C11 1.485(6) .
C11 N4 1.296(5) .
C11 N3 1.328(5) .
C12 N5 1.311(5) .
C12 N6 1.336(6) .
C12 C13 1.467(6) .
C13 N7 1.343(5) .
C13 C14 1.360(7) .
C14 C15 1.378(7) .
C14 H14 0.9500 .
C15 C14 1.378(7) 7_455
C15 H15 0.9500 .
N1 Mn1 2.246(5) .
N2 Mn1 2.217(4) .
N3 H3A 0.8800 .
N3 H3B 0.8800 .
N4 N5 1.406(5) .
N4 Mn1 2.237(3) .
N5 Mn2 2.254(3) .
N6 H6A 0.8800 .
N6 H6B 0.8800 .
N7 C13 1.343(5) 7_455
N7 Mn2 2.218(5) .
Mn1 N2 2.217(4) 8
Mn1 N4 2.237(3) 8
Mn1 N1 2.246(5) 8
Mn2 N7 2.218(5) 2_565
Mn2 N5 2.254(3) 7_455
Mn2 N5 2.254(3) 2_565
Mn2 N5 2.254(3) 8
O21 Cl21 1.405(4) .
O22 Cl21 1.419(7) .
O23 Cl21 1.436(8) .
Cl21 O21 1.405(4) 10
O31 Cl31 1.394(5) .
O32 Cl31 1.442(9) .
O33 Cl31 1.446(7) .
Cl31 O31 1.394(5) 10
O36 Cl36 1.402(11) .
O37 Cl36 1.421(13) .
O38 Cl36 1.420(12) .
Cl36 O36 1.402(11) 10
